data_4025243
loop_
_publ_author_name
'Shoji Shinamura'
'Eigo Miyazaki'
'Kazuo Takimiya'

_publ_section_title
;
 Synthesis, Properties, Crystal Structures, and Semiconductor
 Characteristics of Naphtho[1,2-b:5,6-b']dithiophene and -diselenophene
 Derivatives
;
_journal_name_full 'Journal of Organic Chemistry'
_journal_page_first 1228
_journal_page_last 1234
_journal_paper_doi 10.1021/jo902545a
_journal_volume 75
_journal_year 2010
_chemical_formula_moiety 'C26 H16 S2'
_chemical_formula_sum 'C26 H16 S2'
_chemical_formula_weight 392.51
_chemical_name_common DPh-NDT
_chemical_name_systematic
; 
 DPh-NDT 
;
_space_group_IT_number 14
_symmetry_cell_setting monoclinic
_symmetry_space_group_name_Hall '-P 2yab'
_symmetry_space_group_name_H-M 'P 1 21/a 1'
_atom_sites_solution_hydrogens geom
_atom_sites_solution_primary direct
_atom_sites_solution_secondary difmap
_audit_creation_method SHELXL-97
_cell_angle_alpha 90.000(4)
_cell_angle_beta 90.427(4)
_cell_angle_gamma 90.000(4)
_cell_formula_units_Z 2
_cell_length_a 6.823(7)
_cell_length_b 7.355(8)
_cell_length_c 19.05(2)
_cell_measurement_reflns_used 2554
_cell_measurement_temperature 293(2)
_cell_measurement_theta_max 27.5
_cell_measurement_theta_min 3.5
_cell_volume 956.0(17)
_computing_cell_refinement CRYSTALCLEAR
_computing_data_collection CRYSTALCLEAR
_computing_data_reduction 'teXsan Ver. 1.11'
_computing_structure_refinement 'SHELXL-97 (Sheldrick, 1997)'
_computing_structure_solution 'SHELXS-97 (Sheldrick, 1990)'
_diffrn_ambient_temperature 293(2)
_diffrn_detector_area_resol_mean 14.71
_diffrn_measured_fraction_theta_full 0.951
_diffrn_measured_fraction_theta_max 0.951
_diffrn_measurement_device_type 'Rigaku/MSC Mercury CCD'
_diffrn_measurement_method \w
_diffrn_radiation_monochromator graphite
_diffrn_radiation_source 'fine-focus sealed tube'
_diffrn_radiation_type MoK\a
_diffrn_radiation_wavelength 0.71070
_diffrn_reflns_av_R_equivalents 0.0986
_diffrn_reflns_av_sigmaI/netI 0.1093
_diffrn_reflns_limit_h_max 4
_diffrn_reflns_limit_h_min -8
_diffrn_reflns_limit_k_max 8
_diffrn_reflns_limit_k_min -9
_diffrn_reflns_limit_l_max 24
_diffrn_reflns_limit_l_min -24
_diffrn_reflns_number 6917
_diffrn_reflns_theta_full 27.48
_diffrn_reflns_theta_max 27.48
_diffrn_reflns_theta_min 3.50
_diffrn_standards_number 7068
_exptl_absorpt_coefficient_mu 0.287
_exptl_absorpt_correction_type none
_exptl_crystal_colour Colorless
_exptl_crystal_density_diffrn 1.364
_exptl_crystal_density_method 'not measured'
_exptl_crystal_description Platelet
_exptl_crystal_F_000 408
_exptl_crystal_size_max 0.500
_exptl_crystal_size_mid 0.500
_exptl_crystal_size_min 0.050
_refine_diff_density_max 0.226
_refine_diff_density_min -0.305
_refine_diff_density_rms 0.062
_refine_ls_extinction_method none
_refine_ls_goodness_of_fit_ref 0.848
_refine_ls_hydrogen_treatment none
_refine_ls_matrix_type full
_refine_ls_number_parameters 127
_refine_ls_number_reflns 2083
_refine_ls_number_restraints 0
_refine_ls_restrained_S_all 0.848
_refine_ls_R_factor_all 0.0674
_refine_ls_R_factor_gt 0.0519
_refine_ls_shift/su_max 0.000
_refine_ls_shift/su_mean 0.000
_refine_ls_structure_factor_coef Fsqd
_refine_ls_weighting_details 'calc w=1/[\s^2^(Fo^2^)+(0.0496P)^2^+0.0000P] where P=(Fo^2^+2Fc^2^)/3'
_refine_ls_weighting_scheme calc
_refine_ls_wR_factor_gt 0.1201
_refine_ls_wR_factor_ref 0.1268
_reflns_number_gt 1235
_reflns_number_total 2083
_reflns_threshold_expression >2sigma(I)
_cod_data_source_file jo902545a_si_001_4.cif
_cod_data_source_block DPh-NDT
_cod_database_code 4025243

loop_
_symmetry_equiv_pos_as_xyz
'x, y, z'
'-x+1/2, y+1/2, -z'
'-x, -y, -z'
'x-1/2, -y-1/2, z'

loop_
_atom_site_label
_atom_site_type_symbol
_atom_site_fract_x
_atom_site_fract_y
_atom_site_fract_z
_atom_site_U_iso_or_equiv
_atom_site_adp_type
_atom_site_occupancy
_atom_site_symmetry_multiplicity
_atom_site_calc_flag
_atom_site_refinement_flags
_atom_site_disorder_assembly
_atom_site_disorder_group
S1 S 1.22684(9) -0.06679(7) 0.65944(3) 0.0472(2) Uani 1 1 d . . .
C1 C 1.0705(4) 0.0013(3) 0.72622(13) 0.0435(6) Uani 1 1 d . . .
C2 C 0.8921(4) 0.0536(3) 0.69951(13) 0.0441(6) Uani 1 1 d . . .
C3 C 0.8788(4) 0.0437(2) 0.62562(12) 0.0385(6) Uani 1 1 d . . .
C4 C 1.0529(3) -0.0190(2) 0.59529(13) 0.0383(6) Uani 1 1 d . . .
C5 C 1.0801(3) -0.0285(2) 0.52158(12) 0.0363(5) Uani 1 1 d . . .
C6 C 1.2578(4) -0.0863(3) 0.49058(13) 0.0415(6) Uani 1 1 d . . .
C7 C 1.2799(3) -0.0927(3) 0.41935(13) 0.0430(6) Uani 1 1 d . . .
C8 C 1.1386(4) -0.0011(3) 0.79967(13) 0.0444(6) Uani 1 1 d . . .
C9 C 1.2996(4) -0.1034(3) 0.82116(15) 0.0593(8) Uani 1 1 d . . .
C10 C 1.3603(5) -0.1042(3) 0.89052(16) 0.0665(9) Uani 1 1 d . . .
C11 C 1.2638(5) -0.0045(3) 0.94028(15) 0.0612(8) Uani 1 1 d . . .
C12 C 1.1047(4) 0.0996(3) 0.91995(15) 0.0598(8) Uani 1 1 d . . .
C13 C 1.0435(4) 0.1023(3) 0.85098(15) 0.0551(7) Uani 1 1 d . . .
H1 H 0.7854 0.0950 0.7287 0.054 Uiso 1 1 d . . .
H2 H 1.3654 -0.1208 0.5209 0.048 Uiso 1 1 d . . .
H3 H 1.4043 -0.1333 0.4004 0.053 Uiso 1 1 d . . .
H4 H 1.3677 -0.1768 0.7872 0.070 Uiso 1 1 d . . .
H5 H 1.4678 -0.1803 0.9048 0.077 Uiso 1 1 d . . .
H6 H 1.3078 -0.0056 0.9887 0.074 Uiso 1 1 d . . .
H7 H 1.0379 0.1714 0.9546 0.069 Uiso 1 1 d . . .
H8 H 0.9341 0.1770 0.8374 0.068 Uiso 1 1 d . . .

loop_
_atom_site_aniso_label
_atom_site_aniso_U_11
_atom_site_aniso_U_22
_atom_site_aniso_U_33
_atom_site_aniso_U_23
_atom_site_aniso_U_13
_atom_site_aniso_U_12
S1 0.0430(4) 0.0530(4) 0.0458(4) 0.0012(3) -0.0012(3) 0.0092(3)
C1 0.0474(16) 0.0383(11) 0.0447(15) 0.0010(10) 0.0030(12) 0.0037(10)
C2 0.0430(16) 0.0418(11) 0.0474(16) -0.0014(10) 0.0072(12) 0.0036(10)
C3 0.0376(14) 0.0337(10) 0.0443(15) 0.0015(9) 0.0041(11) 0.0019(9)
C4 0.0351(14) 0.0326(10) 0.0470(15) 0.0025(9) -0.0026(11) 0.0004(9)
C5 0.0338(14) 0.0313(10) 0.0438(15) 0.0010(9) 0.0023(11) -0.0006(8)
C6 0.0348(14) 0.0441(12) 0.0455(15) 0.0002(9) -0.0021(11) 0.0059(9)
C7 0.0348(14) 0.0439(11) 0.0505(16) -0.0015(10) 0.0043(12) 0.0055(9)
C8 0.0495(17) 0.0412(11) 0.0424(15) 0.0013(10) 0.0015(12) -0.0016(10)
C9 0.063(2) 0.0633(15) 0.0520(18) -0.0062(12) -0.0032(15) 0.0156(13)
C10 0.068(2) 0.0737(17) 0.057(2) 0.0008(13) -0.0166(17) 0.0173(14)
C11 0.065(2) 0.0714(17) 0.0472(18) 0.0000(13) -0.0084(16) -0.0027(14)
C12 0.066(2) 0.0677(16) 0.0455(17) -0.0086(12) 0.0058(15) 0.0054(13)
C13 0.0557(19) 0.0567(14) 0.0530(18) -0.0028(11) -0.0010(14) 0.0081(12)

loop_
_atom_type_symbol
_atom_type_description
_atom_type_scat_dispersion_real
_atom_type_scat_dispersion_imag
_atom_type_scat_source
C C 0.0033 0.0016 'International Tables Vol C Tables 4.2.6.8 and 6.1.1.4'
H H 0.0000 0.0000 'International Tables Vol C Tables 4.2.6.8 and 6.1.1.4'
S S 0.1246 0.1234 'International Tables Vol C Tables 4.2.6.8 and 6.1.1.4'

loop_
_geom_angle_atom_site_label_1
_geom_angle_atom_site_label_2
_geom_angle_atom_site_label_3
_geom_angle
_geom_angle_site_symmetry_1
_geom_angle_site_symmetry_3
_geom_angle_publ_flag
C4 S1 C1 92.12(14) . . yes
C2 C1 C8 129.0(2) . . yes
C2 C1 S1 110.9(2) . . yes
C8 C1 S1 120.1(2) . . yes
C1 C2 C3 113.9(2) . . yes
C4 C3 C2 112.3(2) . . yes
C4 C3 C7 118.6(2) . 3_756 yes
C2 C3 C7 129.1(2) . 3_756 yes
C3 C4 C5 122.8(2) . . yes
C3 C4 S1 110.71(19) . . yes
C5 C4 S1 126.41(19) . . yes
C6 C5 C4 123.1(2) . . yes
C6 C5 C5 120.2(3) . 3_756 yes
C4 C5 C5 116.8(3) . 3_756 yes
C7 C6 C5 121.6(2) . . yes
C6 C7 C3 120.0(2) . 3_756 yes
C9 C8 C13 117.2(2) . . yes
C9 C8 C1 122.0(2) . . yes
C13 C8 C1 120.8(2) . . yes
C10 C9 C8 120.9(3) . . yes
C11 C10 C9 121.2(3) . . yes
C10 C11 C12 118.9(3) . . yes
C13 C12 C11 120.5(3) . . yes
C12 C13 C8 121.3(2) . . yes

loop_
_geom_bond_atom_site_label_1
_geom_bond_atom_site_label_2
_geom_bond_distance
_geom_bond_site_symmetry_2
_geom_bond_publ_flag
S1 C4 1.733(3) . yes
S1 C1 1.740(3) . yes
C1 C2 1.371(3) . yes
C1 C8 1.471(4) . yes
C2 C3 1.412(4) . yes
C3 C4 1.403(3) . yes
C3 C7 1.422(3) 3_756 yes
C4 C5 1.420(4) . yes
C5 C6 1.418(3) . yes
C5 C5 1.426(4) 3_756 yes
C6 C7 1.367(4) . yes
C7 C3 1.422(3) 3_756 yes
C8 C9 1.391(4) . yes
C8 C13 1.401(4) . yes
C9 C10 1.382(4) . yes
C10 C11 1.371(4) . yes
C11 C12 1.382(4) . yes
C12 C13 1.376(4) . yes

loop_
_geom_torsion_atom_site_label_1
_geom_torsion_atom_site_label_2
_geom_torsion_atom_site_label_3
_geom_torsion_atom_site_label_4
_geom_torsion
_geom_torsion_site_symmetry_1
_geom_torsion_site_symmetry_2
_geom_torsion_site_symmetry_3
_geom_torsion_site_symmetry_4
_geom_torsion_publ_flag
C4 S1 C1 C2 1.45(17) . . . . yes
C4 S1 C1 C8 -177.97(17) . . . . yes
C8 C1 C2 C3 178.13(19) . . . . yes
S1 C1 C2 C3 -1.2(2) . . . . yes
C1 C2 C3 C4 0.3(3) . . . . yes
C1 C2 C3 C7 -177.6(2) . . . 3_756 yes
C2 C3 C4 C5 -175.50(18) . . . . yes
C7 C3 C4 C5 2.6(3) 3_756 . . . yes
C2 C3 C4 S1 0.8(2) . . . . yes
C7 C3 C4 S1 178.94(15) 3_756 . . . yes
C1 S1 C4 C3 -1.30(15) . . . . yes
C1 S1 C4 C5 174.88(18) . . . . yes
C3 C4 C5 C6 177.95(18) . . . . yes
S1 C4 C5 C6 2.2(3) . . . . yes
C3 C4 C5 C5 -0.3(3) . . . 3_756 yes
S1 C4 C5 C5 -176.02(17) . . . 3_756 yes
C4 C5 C6 C7 -179.53(19) . . . . yes
C5 C5 C6 C7 -1.4(3) 3_756 . . . yes
C5 C6 C7 C3 -1.0(3) . . . 3_756 yes
C2 C1 C8 C9 161.4(2) . . . . yes
S1 C1 C8 C9 -19.2(3) . . . . yes
C2 C1 C8 C13 -19.1(4) . . . . yes
S1 C1 C8 C13 160.16(19) . . . . yes
C13 C8 C9 C10 0.9(4) . . . . yes
C1 C8 C9 C10 -179.7(3) . . . . yes
C8 C9 C10 C11 0.1(5) . . . . yes
C9 C10 C11 C12 -0.7(5) . . . . yes
C10 C11 C12 C13 0.4(4) . . . . yes
C11 C12 C13 C8 0.6(4) . . . . yes
C9 C8 C13 C12 -1.2(4) . . . . yes
C1 C8 C13 C12 179.3(2) . . . . yes
